data_4317493
loop_
_publ_author_name
'Dongwhan Lee'
'Pei-Lin Hung'
'Bernhard Spingler'
'Stephen J. Lippard'

_publ_section_title
;
 Sterically Hindered Carboxylate Ligands Support Water-Bridged Dimetallic
 Centers That Model Features of Metallohydrolase Active Sites
;
_journal_name_full 'Inorganic Chemistry'
_journal_page_first 521
_journal_page_last 531
_journal_paper_doi 10.1021/ic0107431
_journal_volume 41
_journal_year 2002
_chemical_formula_sum 'C118 H112 Cl4 Co2 N4 O10'
_chemical_formula_weight 2005.78
_chemical_name_common '[Co2(m-OH2)2(m-O2CArTol)2(O2CArTol)2(N,N-Bn2en)2]'
_chemical_name_systematic
;
   ?
;
_space_group_IT_number 14
_symmetry_cell_setting monoclinic
_symmetry_space_group_name_Hall '-P 2yn'
_symmetry_space_group_name_H-M 'P 1 21/n 1'
_atom_sites_solution_hydrogens geom
_atom_sites_solution_primary direct
_atom_sites_solution_secondary difmap
_audit_creation_method SHELXL-97
_cell_angle_alpha 90.00
_cell_angle_beta 103.592(2)
_cell_angle_gamma 90.00
_cell_formula_units_Z 2
_cell_length_a 15.4243(18)
_cell_length_b 19.591(2)
_cell_length_c 17.863(2)
_cell_measurement_temperature 188(2)
_cell_volume 5246.6(10)
_computing_cell_refinement 'Bruker SMART'
_computing_data_collection 'Bruker SMART'
_computing_data_reduction 'Bruker SHELXTL'
_computing_molecular_graphics 'Bruker SHELXTL'
_computing_publication_material 'Bruker SHELXTL'
_computing_structure_refinement 'SHELXL-97 (Sheldrick, 1997)'
_computing_structure_solution 'SHELXS-97 (Sheldrick, 1990)'
_diffrn_ambient_temperature 188(2)
_diffrn_measured_fraction_theta_full 0.923
_diffrn_measured_fraction_theta_max 0.923
_diffrn_measurement_device_type 'CCD area detector'
_diffrn_measurement_method 'phi and omega scans'
_diffrn_radiation_monochromator graphite
_diffrn_radiation_source 'fine-focus sealed tube'
_diffrn_radiation_type MoK\a
_diffrn_radiation_wavelength 0.71073
_diffrn_reflns_av_R_equivalents 0.0316
_diffrn_reflns_av_sigmaI/netI 0.0479
_diffrn_reflns_limit_h_max 20
_diffrn_reflns_limit_h_min -20
_diffrn_reflns_limit_k_max 25
_diffrn_reflns_limit_k_min -24
_diffrn_reflns_limit_l_max 19
_diffrn_reflns_limit_l_min -23
_diffrn_reflns_number 32513
_diffrn_reflns_theta_full 28.28
_diffrn_reflns_theta_max 28.28
_diffrn_reflns_theta_min 1.57
_exptl_absorpt_coefficient_mu 0.479
_exptl_absorpt_correction_T_max 1.000000
_exptl_absorpt_correction_T_min 0.865307
_exptl_absorpt_correction_type SADABS
_exptl_crystal_colour red_purple
_exptl_crystal_density_diffrn 1.270
_exptl_crystal_density_method 'not measured'
_exptl_crystal_description block
_exptl_crystal_F_000 2100
_exptl_crystal_size_max 0.15
_exptl_crystal_size_mid 0.15
_exptl_crystal_size_min 0.15
_refine_diff_density_max 0.947
_refine_diff_density_min -1.064
_refine_diff_density_rms 0.059
_refine_ls_extinction_method none
_refine_ls_goodness_of_fit_ref 1.023
_refine_ls_hydrogen_treatment mixed
_refine_ls_matrix_type full
_refine_ls_number_parameters 647
_refine_ls_number_reflns 12003
_refine_ls_number_restraints 0
_refine_ls_restrained_S_all 1.023
_refine_ls_R_factor_all 0.0815
_refine_ls_R_factor_gt 0.0482
_refine_ls_shift/su_max 0.130
_refine_ls_shift/su_mean 0.004
_refine_ls_structure_factor_coef Fsqd
_refine_ls_weighting_details 'calc w=1/[\s^2^(Fo^2^)+(0.0723P)^2^+1.1492P] where P=(Fo^2^+2Fc^2^)/3'
_refine_ls_weighting_scheme calc
_refine_ls_wR_factor_gt 0.1215
_refine_ls_wR_factor_ref 0.1353
_reflns_number_gt 8124
_reflns_number_total 12003
_reflns_threshold_expression >2sigma(I)
_cod_data_source_file ic0107431_4.cif
_cod_data_source_block 2c
_cod_depositor_comments
;
The following automatic conversions were performed:

'_symmetry_cell_setting' value 'Monoclinic' changed to 'monoclinic'
according to the built-in table from CIF Core dictionary named
'cif_core.dic' version 2.4.1 from 2010-06-29.

Automatic conversion script
Id: cif_fix_values 1646 2011-03-28 12:23:43Z adriana 
;
_cod_original_cell_volume 5246.6(11)
_cod_database_code 4317493

loop_
_symmetry_equiv_pos_as_xyz
'x, y, z'
'-x+1/2, y+1/2, -z+1/2'
'-x, -y, -z'
'x-1/2, -y-1/2, z-1/2'

loop_
_atom_site_label
_atom_site_type_symbol
_atom_site_fract_x
_atom_site_fract_y
_atom_site_fract_z
_atom_site_U_iso_or_equiv
_atom_site_adp_type
_atom_site_occupancy
_atom_site_symmetry_multiplicity
_atom_site_calc_flag
_atom_site_refinement_flags
_atom_site_disorder_assembly
_atom_site_disorder_group
Co1 Co 0.49872(2) 0.030704(15) 0.921232(17) 0.02203(9) Uani 1 1 d . . .
O1B O 0.60152(10) -0.03767(8) 0.93879(9) 0.0249(3) Uani 1 1 d . . .
O1A O 0.55828(11) 0.10904(8) 0.87905(9) 0.0269(4) Uani 1 1 d . . .
O1H O 0.56721(12) 0.06390(9) 1.04196(10) 0.0274(4) Uani 1 1 d . . .
O2A O 0.66817(12) 0.13696(9) 0.98048(10) 0.0361(4) Uani 1 1 d . . .
O2B O 0.60753(10) -0.08016(8) 1.05667(9) 0.0258(3) Uani 1 1 d . . .
N1N N 0.44768(14) -0.00406(12) 0.80904(12) 0.0280(4) Uani 1 1 d . . .
N2N N 0.35829(15) 0.03939(11) 0.65574(12) 0.0345(5) Uani 1 1 d . . .
C1N C 0.35042(17) -0.00895(14) 0.78096(14) 0.0352(6) Uani 1 1 d . . .
H1NB H 0.3223 0.0326 0.7962 0.042 Uiso 1 1 calc R . .
H1NC H 0.3284 -0.0487 0.8053 0.042 Uiso 1 1 calc R . .
C1A C 0.9283(2) -0.06958(15) 0.88468(19) 0.0531(8) Uani 1 1 d . . .
H1AA H 0.9916 -0.0595 0.9053 0.080 Uiso 1 1 calc R . .
H1AB H 0.9205 -0.0933 0.8353 0.080 Uiso 1 1 calc R . .
H1AC H 0.9066 -0.0986 0.9210 0.080 Uiso 1 1 calc R . .
C1B C 0.3235(2) -0.21782(18) 0.7397(2) 0.0632(9) Uani 1 1 d . . .
H1BA H 0.3223 -0.2085 0.6856 0.095 Uiso 1 1 calc R . .
H1BB H 0.2811 -0.1877 0.7566 0.095 Uiso 1 1 calc R . .
H1BC H 0.3069 -0.2655 0.7453 0.095 Uiso 1 1 calc R . .
C2N C 0.32325(18) -0.01674(14) 0.69394(14) 0.0365(6) Uani 1 1 d . . .
H2NA H 0.3462 -0.0606 0.6790 0.044 Uiso 1 1 calc R . .
H2NB H 0.2574 -0.0175 0.6769 0.044 Uiso 1 1 calc R . .
C2A C 0.87628(19) -0.00407(14) 0.87311(15) 0.0373(6) Uani 1 1 d . . .
C2B C 0.41649(19) -0.20510(13) 0.78851(16) 0.0399(6) Uani 1 1 d . . .
C3A C 0.91871(18) 0.05829(14) 0.88959(16) 0.0406(6) Uani 1 1 d . . .
H3AA H 0.9814 0.0594 0.9099 0.049 Uiso 1 1 calc R . .
C3B C 0.43557(18) -0.21451(13) 0.86773(16) 0.0377(6) Uani 1 1 d . . .
H3BA H 0.3894 -0.2282 0.8915 0.045 Uiso 1 1 calc R . .
C3N C 0.30358(19) 0.10058(15) 0.65078(17) 0.0440(7) Uani 1 1 d . . .
H3NA H 0.2900 0.1091 0.7015 0.053 Uiso 1 1 calc R . .
H3NB H 0.2464 0.0929 0.6128 0.053 Uiso 1 1 calc R . .
C4B C 0.52080(17) -0.20422(12) 0.91265(14) 0.0310(5) Uani 1 1 d . . .
H4BA H 0.5324 -0.2112 0.9667 0.037 Uiso 1 1 calc R . .
C4N C 0.34854(18) 0.16260(14) 0.62746(16) 0.0389(6) Uani 1 1 d . . .
C4A C 0.87184(18) 0.11881(14) 0.87713(16) 0.0373(6) Uani 1 1 d . . .
H4AA H 0.9028 0.1609 0.8884 0.045 Uiso 1 1 calc R . .
C5B C 0.58965(16) -0.18372(11) 0.87949(13) 0.0269(5) Uani 1 1 d . . .
C5A C 0.77934(17) 0.11905(12) 0.84810(14) 0.0300(5) Uani 1 1 d . . .
C5N C 0.3054(2) 0.20432(14) 0.56759(17) 0.0445(7) Uani 1 1 d . . .
H5NA H 0.2459 0.1940 0.5411 0.053 Uiso 1 1 calc R . .
C6A C 0.73675(18) 0.05647(13) 0.83252(15) 0.0343(6) Uani 1 1 d . . .
H6AA H 0.6739 0.0551 0.8131 0.041 Uiso 1 1 calc R . .
C6B C 0.57006(18) -0.17346(13) 0.80046(14) 0.0360(6) Uani 1 1 d . . .
H6BA H 0.6159 -0.1591 0.7766 0.043 Uiso 1 1 calc R . .
C6N C 0.3475(2) 0.26065(15) 0.54583(18) 0.0485(7) Uani 1 1 d . . .
H6NA H 0.3165 0.2889 0.5050 0.058 Uiso 1 1 calc R . .
C7A C 0.78449(19) -0.00409(13) 0.84490(15) 0.0364(6) Uani 1 1 d . . .
H7AA H 0.7538 -0.0463 0.8339 0.044 Uiso 1 1 calc R . .
C7B C 0.4847(2) -0.18383(15) 0.75592(15) 0.0432(7) Uani 1 1 d . . .
H7BA H 0.4729 -0.1762 0.7019 0.052 Uiso 1 1 calc R . .
C7N C 0.4336(2) 0.27596(15) 0.58275(19) 0.0516(8) Uani 1 1 d . . .
H7NA H 0.4629 0.3141 0.5669 0.062 Uiso 1 1 calc R . .
C8B C 0.68252(16) -0.17621(11) 0.92840(13) 0.0265(5) Uani 1 1 d . . .
C8A C 0.73046(16) 0.18481(12) 0.83438(14) 0.0295(5) Uani 1 1 d . . .
C8N C 0.4777(2) 0.23524(15) 0.64362(18) 0.0511(8) Uani 1 1 d . . .
H8NA H 0.5369 0.2461 0.6703 0.061 Uiso 1 1 calc R . .
C9A C 0.76103(18) 0.23628(13) 0.79271(15) 0.0366(6) Uani 1 1 d . . .
H9AA H 0.8112 0.2280 0.7718 0.044 Uiso 1 1 calc R . .
C9B C 0.74757(17) -0.22260(13) 0.91967(15) 0.0343(6) Uani 1 1 d . . .
H9BA H 0.7341 -0.2559 0.8799 0.041 Uiso 1 1 calc R . .
C9N C 0.4354(2) 0.17913(15) 0.66532(16) 0.0444(7) Uani 1 1 d . . .
H9NA H 0.4661 0.1514 0.7067 0.053 Uiso 1 1 calc R . .
C10A C 0.71918(19) 0.29887(13) 0.78171(16) 0.0394(6) Uani 1 1 d . . .
H10A H 0.7396 0.3329 0.7521 0.047 Uiso 1 1 calc R . .
C10N C 0.37101(19) 0.01873(14) 0.57980(14) 0.0393(6) Uani 1 1 d . . .
H10B H 0.3804 0.0600 0.5507 0.047 Uiso 1 1 calc R . .
H10C H 0.3161 -0.0041 0.5507 0.047 Uiso 1 1 calc R . .
C10B C 0.83164(18) -0.22076(13) 0.96821(16) 0.0391(6) Uani 1 1 d . . .
H10D H 0.8752 -0.2534 0.9626 0.047 Uiso 1 1 calc R . .
C11B C 0.85257(17) -0.17153(13) 1.02502(16) 0.0363(6) Uani 1 1 d . . .
H11A H 0.9103 -0.1709 1.0586 0.044 Uiso 1 1 calc R . .
C11N C 0.44857(19) -0.02853(14) 0.58525(14) 0.0383(6) Uani 1 1 d . . .
C11A C 0.64791(18) 0.31225(13) 0.81352(15) 0.0361(6) Uani 1 1 d . . .
H11B H 0.6210 0.3561 0.8071 0.043 Uiso 1 1 calc R . .
C12B C 0.79006(16) -0.12291(12) 1.03360(14) 0.0281(5) Uani 1 1 d . . .
C12A C 0.61452(16) 0.26244(12) 0.85502(13) 0.0288(5) Uani 1 1 d . . .
C12N C 0.4408(2) -0.08845(16) 0.54417(17) 0.0484(7) Uani 1 1 d . . .
H12A H 0.3844 -0.1013 0.5131 0.058 Uiso 1 1 calc R . .
C13A C 0.65572(15) 0.19855(12) 0.86457(13) 0.0269(5) Uani 1 1 d . . .
C13B C 0.70408(15) -0.12636(11) 0.98505(13) 0.0245(5) Uani 1 1 d . . .
C13N C 0.5140(2) -0.13058(18) 0.54722(19) 0.0586(9) Uani 1 1 d . . .
H13A H 0.5072 -0.1718 0.5183 0.070 Uiso 1 1 calc R . .
C14B C 0.63245(15) -0.07679(11) 0.99444(13) 0.0228(5) Uani 1 1 d . . .
C14A C 0.62509(15) 0.14395(12) 0.91255(13) 0.0258(5) Uani 1 1 d . . .
C14N C 0.5961(3) -0.11299(19) 0.59177(19) 0.0597(9) Uani 1 1 d . . .
H14A H 0.6462 -0.1417 0.5938 0.072 Uiso 1 1 calc R . .
C15B C 0.81589(15) -0.06617(12) 1.08976(14) 0.0284(5) Uani 1 1 d . . .
C15A C 0.53812(16) 0.28164(12) 0.88894(13) 0.0295(5) Uani 1 1 d . . .
C15N C 0.6049(2) -0.0532(2) 0.63359(19) 0.0596(9) Uani 1 1 d . . .
H15A H 0.6614 -0.0409 0.6651 0.072 Uiso 1 1 calc R . .
C16A C 0.54409(19) 0.33985(13) 0.93414(15) 0.0372(6) Uani 1 1 d . . .
H16A H 0.5988 0.3642 0.9476 0.045 Uiso 1 1 calc R . .
C16B C 0.85889(17) -0.07816(14) 1.16593(15) 0.0373(6) Uani 1 1 d . . .
H16B H 0.8715 -0.1237 1.1833 0.045 Uiso 1 1 calc R . .
C16N C 0.5320(2) -0.01092(17) 0.63000(16) 0.0477(7) Uani 1 1 d . . .
H16C H 0.5392 0.0305 0.6584 0.057 Uiso 1 1 calc R . .
C17B C 0.88374(18) -0.02450(15) 1.21695(16) 0.0426(7) Uani 1 1 d . . .
H17A H 0.9127 -0.0340 1.2690 0.051 Uiso 1 1 calc R . .
C17A C 0.4713(2) 0.36308(14) 0.95999(15) 0.0411(6) Uani 1 1 d . . .
H17B H 0.4770 0.4029 0.9912 0.049 Uiso 1 1 calc R . .
C18A C 0.39002(18) 0.32893(14) 0.94085(15) 0.0384(6) Uani 1 1 d . . .
C18B C 0.86724(17) 0.04266(14) 1.19380(16) 0.0393(6) Uani 1 1 d . . .
C19A C 0.38532(17) 0.26997(14) 0.89774(14) 0.0360(6) Uani 1 1 d . . .
H19A H 0.3311 0.2449 0.8856 0.043 Uiso 1 1 calc R . .
C19B C 0.82482(17) 0.05464(13) 1.11774(15) 0.0348(6) Uani 1 1 d . . .
H19B H 0.8126 0.1003 1.1005 0.042 Uiso 1 1 calc R . .
C20B C 0.79974(16) 0.00151(13) 1.06617(15) 0.0312(5) Uani 1 1 d . . .
H20A H 0.7712 0.0112 1.0141 0.037 Uiso 1 1 calc R . .
C20A C 0.45793(17) 0.24623(13) 0.87156(14) 0.0317(5) Uani 1 1 d . . .
H20B H 0.4526 0.2057 0.8417 0.038 Uiso 1 1 calc R . .
C21A C 0.3096(2) 0.35579(17) 0.96552(18) 0.0538(8) Uani 1 1 d . . .
H21A H 0.3256 0.3979 0.9953 0.081 Uiso 1 1 calc R . .
H21B H 0.2891 0.3216 0.9975 0.081 Uiso 1 1 calc R . .
H21C H 0.2619 0.3654 0.9199 0.081 Uiso 1 1 calc R . .
C21B C 0.8947(2) 0.10120(17) 1.24984(18) 0.0566(9) Uani 1 1 d . . .
H21D H 0.8775 0.1446 1.2232 0.085 Uiso 1 1 calc R . .
H21E H 0.9595 0.1003 1.2702 0.085 Uiso 1 1 calc R . .
H21F H 0.8649 0.0966 1.2924 0.085 Uiso 1 1 calc R . .
C1S C 0.6516(6) 0.5735(4) 0.8240(5) 0.0428(18) Uiso 0.40 1 d P A 1
Cl1S Cl 0.5578(2) 0.63684(14) 0.82973(17) 0.0540(8) Uiso 0.40 1 d P A 1
Cl2S Cl 0.6113(2) 0.50044(14) 0.86665(17) 0.0562(7) Uiso 0.40 1 d P A 1
Cl2T Cl 0.6482(2) 0.50415(15) 0.87932(18) 0.0909(9) Uiso 0.50 1 d P B 2
Cl1T Cl 0.57573(15) 0.64013(11) 0.82053(12) 0.0479(6) Uiso 0.50 1 d P B 2
C1T C 0.6155(5) 0.5635(4) 0.8038(4) 0.0519(17) Uiso 0.50 1 d P B 2
Cl1U Cl 0.7536(13) 0.5915(9) 0.8566(10) 0.139(6) Uiso 0.10 1 d P C 3
Cl2U Cl 0.5957(5) 0.5070(4) 0.8868(5) 0.0359(18) Uiso 0.10 1 d P C 3
C1U C 0.707(2) 0.5212(15) 0.8812(17) 0.045(7) Uiso 0.10 1 d P C 3
H2Y H 0.4676(19) 0.0199(14) 0.7789(16) 0.031(7) Uiso 1 1 d . . .
H1Y H 0.470(2) -0.0434(15) 0.8049(16) 0.042(9) Uiso 1 1 d . . .
H2 H 0.613(2) 0.0872(17) 1.0223(18) 0.063(10) Uiso 1 1 d . . .
H1 H 0.543(3) 0.0952(19) 1.057(2) 0.072(12) Uiso 1 1 d . . .

loop_
_atom_site_aniso_label
_atom_site_aniso_U_11
_atom_site_aniso_U_22
_atom_site_aniso_U_33
_atom_site_aniso_U_23
_atom_site_aniso_U_13
_atom_site_aniso_U_12
Co1 0.02189(16) 0.02278(16) 0.02213(16) 0.00083(12) 0.00661(12) 0.00072(13)
O1B 0.0240(8) 0.0265(8) 0.0248(8) 0.0015(7) 0.0064(6) 0.0019(7)
O1A 0.0261(9) 0.0274(8) 0.0278(8) 0.0028(7) 0.0073(7) -0.0021(7)
O1H 0.0281(9) 0.0259(9) 0.0302(9) 0.0012(7) 0.0106(7) -0.0001(7)
O2A 0.0335(10) 0.0430(10) 0.0298(9) 0.0066(8) 0.0035(8) -0.0098(8)
O2B 0.0245(8) 0.0293(8) 0.0246(8) 0.0005(7) 0.0078(7) 0.0019(7)
N1N 0.0287(11) 0.0311(12) 0.0258(11) 0.0009(9) 0.0096(9) -0.0013(9)
N2N 0.0374(12) 0.0390(12) 0.0272(11) 0.0024(9) 0.0076(9) -0.0043(10)
C1N 0.0299(14) 0.0487(16) 0.0269(13) 0.0016(11) 0.0065(10) -0.0072(12)
C1A 0.054(2) 0.0451(17) 0.068(2) 0.0074(15) 0.0286(17) 0.0138(15)
C1B 0.049(2) 0.062(2) 0.064(2) -0.0094(17) -0.0159(16) -0.0041(17)
C2N 0.0347(14) 0.0465(16) 0.0270(13) 0.0015(11) 0.0047(11) -0.0114(12)
C2A 0.0394(16) 0.0376(14) 0.0401(15) 0.0046(12) 0.0197(12) 0.0055(12)
C2B 0.0390(16) 0.0311(14) 0.0425(16) -0.0070(12) -0.0045(12) 0.0026(12)
C3A 0.0267(14) 0.0461(16) 0.0499(17) 0.0046(13) 0.0108(12) 0.0021(12)
C3B 0.0318(14) 0.0323(14) 0.0476(16) 0.0008(12) 0.0065(12) -0.0037(11)
C3N 0.0368(15) 0.0510(17) 0.0451(16) 0.0070(13) 0.0112(13) 0.0015(13)
C4B 0.0330(14) 0.0302(13) 0.0288(13) 0.0004(10) 0.0050(10) 0.0004(10)
C4N 0.0385(15) 0.0379(14) 0.0400(15) -0.0022(12) 0.0087(12) 0.0040(12)
C4A 0.0343(15) 0.0357(14) 0.0444(15) -0.0026(12) 0.0142(12) -0.0043(12)
C5B 0.0309(13) 0.0215(11) 0.0279(12) -0.0029(9) 0.0059(10) 0.0022(10)
C5A 0.0308(13) 0.0321(13) 0.0311(13) 0.0015(10) 0.0152(10) -0.0005(10)
C5N 0.0379(16) 0.0445(16) 0.0474(17) 0.0001(13) 0.0027(13) 0.0080(13)
C6A 0.0305(14) 0.0371(14) 0.0379(14) -0.0029(11) 0.0134(11) -0.0019(11)
C6B 0.0395(15) 0.0384(14) 0.0317(13) -0.0031(11) 0.0115(11) 0.0044(12)
C6N 0.059(2) 0.0359(16) 0.0480(17) 0.0071(13) 0.0071(15) 0.0109(14)
C7A 0.0419(16) 0.0306(13) 0.0415(15) -0.0026(11) 0.0191(12) -0.0038(12)
C7B 0.0539(18) 0.0460(16) 0.0261(13) -0.0041(12) 0.0019(12) 0.0048(14)
C7N 0.062(2) 0.0313(15) 0.062(2) -0.0038(14) 0.0142(17) -0.0050(14)
C8B 0.0268(12) 0.0246(11) 0.0292(12) 0.0008(9) 0.0089(10) 0.0011(10)
C8A 0.0278(13) 0.0304(12) 0.0311(13) 0.0010(10) 0.0087(10) -0.0022(10)
C8N 0.0464(18) 0.0437(17) 0.0580(19) -0.0134(15) 0.0017(15) -0.0064(14)
C9A 0.0350(15) 0.0393(14) 0.0399(15) 0.0049(12) 0.0175(12) -0.0040(12)
C9B 0.0343(14) 0.0305(13) 0.0399(14) -0.0082(11) 0.0125(11) 0.0022(11)
C9N 0.0480(17) 0.0442(16) 0.0365(15) -0.0017(13) 0.0011(13) 0.0025(14)
C10A 0.0409(16) 0.0346(14) 0.0456(16) 0.0115(12) 0.0159(13) -0.0033(12)
C10N 0.0458(16) 0.0454(16) 0.0253(13) 0.0024(11) 0.0055(11) -0.0077(13)
C10B 0.0306(14) 0.0322(14) 0.0564(17) -0.0040(12) 0.0141(13) 0.0089(11)
C11B 0.0237(13) 0.0345(14) 0.0496(16) -0.0016(12) 0.0061(11) 0.0027(11)
C11N 0.0456(16) 0.0466(16) 0.0252(12) 0.0028(12) 0.0132(11) -0.0067(13)
C11A 0.0385(15) 0.0301(13) 0.0404(14) 0.0067(11) 0.0109(12) -0.0003(11)
C12B 0.0241(12) 0.0279(12) 0.0332(13) 0.0014(10) 0.0083(10) 0.0007(10)
C12A 0.0283(13) 0.0292(12) 0.0273(12) 0.0029(10) 0.0033(10) -0.0016(10)
C12N 0.0515(18) 0.0547(19) 0.0410(16) -0.0062(14) 0.0149(14) -0.0087(15)
C13A 0.0259(12) 0.0285(12) 0.0260(12) -0.0005(9) 0.0053(10) -0.0050(10)
C13B 0.0244(12) 0.0249(11) 0.0259(12) 0.0002(9) 0.0093(9) 0.0011(9)
C13N 0.070(2) 0.059(2) 0.0530(19) -0.0081(16) 0.0269(18) 0.0009(18)
C14B 0.0202(11) 0.0219(11) 0.0254(11) -0.0035(9) 0.0037(9) -0.0024(9)
C14A 0.0233(12) 0.0267(12) 0.0281(12) 0.0012(9) 0.0076(10) 0.0016(10)
C14N 0.064(2) 0.073(2) 0.0480(19) 0.0077(17) 0.0265(17) 0.0127(19)
C15B 0.0189(11) 0.0332(13) 0.0327(13) -0.0026(10) 0.0049(10) -0.0018(10)
C15A 0.0306(13) 0.0294(12) 0.0280(12) 0.0083(10) 0.0063(10) 0.0049(10)
C15N 0.0475(19) 0.087(3) 0.0443(18) 0.0050(17) 0.0109(15) 0.0003(18)
C16A 0.0393(15) 0.0329(14) 0.0389(15) 0.0030(11) 0.0081(12) 0.0008(12)
C16B 0.0282(13) 0.0417(15) 0.0389(15) 0.0052(12) 0.0016(11) 0.0054(12)
C16N 0.0477(18) 0.0572(19) 0.0385(16) -0.0052(14) 0.0110(13) -0.0074(15)
C17B 0.0307(14) 0.0602(19) 0.0322(14) -0.0051(13) -0.0022(11) -0.0001(13)
C17A 0.0532(18) 0.0372(15) 0.0336(14) 0.0005(12) 0.0116(13) 0.0085(13)
C18A 0.0411(16) 0.0449(16) 0.0301(13) 0.0135(12) 0.0103(12) 0.0168(13)
C18B 0.0272(14) 0.0491(17) 0.0424(15) -0.0139(13) 0.0096(12) -0.0101(12)
C19A 0.0266(13) 0.0462(16) 0.0332(13) 0.0121(12) 0.0029(11) 0.0065(12)
C19B 0.0302(14) 0.0330(13) 0.0413(15) -0.0046(11) 0.0090(11) -0.0065(11)
C20B 0.0269(13) 0.0340(13) 0.0320(13) -0.0001(11) 0.0057(10) -0.0025(11)
C20A 0.0324(14) 0.0324(13) 0.0297(13) 0.0055(10) 0.0058(10) 0.0042(11)
C21A 0.0528(19) 0.064(2) 0.0501(18) 0.0098(15) 0.0223(15) 0.0242(16)
C21B 0.0525(19) 0.067(2) 0.0501(18) -0.0255(16) 0.0122(15) -0.0165(17)

loop_
_atom_type_symbol
_atom_type_description
_atom_type_scat_dispersion_real
_atom_type_scat_dispersion_imag
_atom_type_scat_source
C C 0.0033 0.0016 'International Tables Vol C Tables 4.2.6.8 and 6.1.1.4'
H H 0.0000 0.0000 'International Tables Vol C Tables 4.2.6.8 and 6.1.1.4'
N N 0.0061 0.0033 'International Tables Vol C Tables 4.2.6.8 and 6.1.1.4'
O O 0.0106 0.0060 'International Tables Vol C Tables 4.2.6.8 and 6.1.1.4'
Co Co 0.3494 0.9721 'International Tables Vol C Tables 4.2.6.8 and 6.1.1.4'
Cl Cl 0.1484 0.1585 'International Tables Vol C Tables 4.2.6.8 and 6.1.1.4'

loop_
_geom_angle_atom_site_label_1
_geom_angle_atom_site_label_2
_geom_angle_atom_site_label_3
_geom_angle
_geom_angle_site_symmetry_1
_geom_angle_site_symmetry_3
_geom_angle_publ_flag
O2B Co1 O1A 99.74(6) 3_657 . ?
O1A Co1 O1B 98.66(6) . . ?
O2B Co1 N1N 101.76(8) 3_657 . ?
O1A Co1 N1N 89.53(8) . . ?
O1B Co1 N1N 92.14(8) . . ?
O2B Co1 O1H 83.94(6) 3_657 . ?
O1A Co1 O1H 89.19(6) . . ?
O1B Co1 O1H 82.56(6) . . ?
N1N Co1 O1H 174.30(8) . . ?
O2B Co1 O1H 84.06(6) 3_657 3_657 ?
O1A Co1 O1H 174.16(6) . 3_657 ?
O1B Co1 O1H 78.80(6) . 3_657 ?
N1N Co1 O1H 85.33(8) . 3_657 ?
O1H Co1 O1H 95.66(6) . 3_657 ?
C14B O1B Co1 131.13(14) . . ?
C14A O1A Co1 128.70(15) . . ?
Co1 O1H Co1 84.34(6) . 3_657 ?
Co1 O1H O2A 86.92(7) . . ?
C14B O2B Co1 125.21(14) . 3_657 ?
C1N N1N Co1 118.26(15) . . ?
C3N N2N C2N 112.0(2) . . ?
C3N N2N C10N 111.8(2) . . ?
C2N N2N C10N 111.5(2) . . ?
N1N C1N C2N 111.7(2) . . ?
N2N C2N C1N 111.0(2) . . ?
C3A C2A C7A 118.0(2) . . ?
C3A C2A C1A 121.0(3) . . ?
C7A C2A C1A 121.1(3) . . ?
C7B C2B C3B 118.0(3) . . ?
C7B C2B C1B 121.3(3) . . ?
C3B C2B C1B 120.7(3) . . ?
C4A C3A C2A 121.4(3) . . ?
C4B C3B C2B 121.1(2) . . ?
N2N C3N C4N 112.5(2) . . ?
C3B C4B C5B 120.7(2) . . ?
C5N C4N C9N 118.1(3) . . ?
C5N C4N C3N 121.4(3) . . ?
C9N C4N C3N 120.5(3) . . ?
C3A C4A C5A 120.9(2) . . ?
C6B C5B C4B 118.0(2) . . ?
C6B C5B C8B 121.9(2) . . ?
C4B C5B C8B 120.0(2) . . ?
C6A C5A C4A 117.7(2) . . ?
C6A C5A C8A 122.4(2) . . ?
C4A C5A C8A 119.9(2) . . ?
C6N C5N C4N 121.1(3) . . ?
C7A C6A C5A 121.0(2) . . ?
C7B C6B C5B 121.0(2) . . ?
C7N C6N C5N 120.4(3) . . ?
C6A C7A C2A 121.1(2) . . ?
C2B C7B C6B 121.2(2) . . ?
C6N C7N C8N 119.4(3) . . ?
C13B C8B C9B 119.1(2) . . ?
C13B C8B C5B 121.7(2) . . ?
C9B C8B C5B 119.1(2) . . ?
C9A C8A C13A 118.3(2) . . ?
C9A C8A C5A 119.5(2) . . ?
C13A C8A C5A 122.2(2) . . ?
C9N C8N C7N 120.0(3) . . ?
C10A C9A C8A 120.8(2) . . ?
C10B C9B C8B 120.6(2) . . ?
C8N C9N C4N 121.0(3) . . ?
C11A C10A C9A 120.2(2) . . ?
N2N C10N C11N 112.8(2) . . ?
C9B C10B C11B 120.1(2) . . ?
C10B C11B C12B 120.7(2) . . ?
C12N C11N C16N 118.1(3) . . ?
C12N C11N C10N 121.7(3) . . ?
C16N C11N C10N 120.1(3) . . ?
C10A C11A C12A 121.1(2) . . ?
C11B C12B C13B 118.5(2) . . ?
C11B C12B C15B 120.3(2) . . ?
C13B C12B C15B 121.1(2) . . ?
C11A C12A C13A 118.5(2) . . ?
C11A C12A C15A 117.7(2) . . ?
C13A C12A C15A 123.8(2) . . ?
C11N C12N C13N 121.2(3) . . ?
C12A C13A C8A 121.0(2) . . ?
C12A C13A C14A 120.6(2) . . ?
C8A C13A C14A 118.3(2) . . ?
C8B C13B C12B 120.9(2) . . ?
C8B C13B C14B 118.5(2) . . ?
C12B C13B C14B 120.6(2) . . ?
C14N C13N C12N 120.3(3) . . ?
O1B C14B O2B 126.3(2) . . ?
O1B C14B C13B 117.12(19) . . ?
O2B C14B C13B 116.57(19) . . ?
O2A C14A O1A 126.2(2) . . ?
O2A C14A C13A 117.6(2) . . ?
O1A C14A C13A 116.3(2) . . ?
C13N C14N C15N 119.2(3) . . ?
C16B C15B C20B 117.9(2) . . ?
C16B C15B C12B 121.7(2) . . ?
C20B C15B C12B 120.4(2) . . ?
C16A C15A C20A 118.3(2) . . ?
C16A C15A C12A 119.5(2) . . ?
C20A C15A C12A 122.0(2) . . ?
C14N C15N C16N 120.5(3) . . ?
C17A C16A C15A 121.0(3) . . ?
C17B C16B C15B 120.8(3) . . ?
C15N C16N C11N 120.7(3) . . ?
C18B C17B C16B 121.4(3) . . ?
C16A C17A C18A 120.9(3) . . ?
C19A C18A C17A 117.8(2) . . ?
C19A C18A C21A 121.1(3) . . ?
C17A C18A C21A 121.1(3) . . ?
C19B C18B C17B 117.8(2) . . ?
C19B C18B C21B 121.0(3) . . ?
C17B C18B C21B 121.2(3) . . ?
C18A C19A C20A 121.7(3) . . ?
C18B C19B C20B 121.4(3) . . ?
C19B C20B C15B 120.8(2) . . ?
C15A C20A C19A 120.2(2) . . ?

loop_
_geom_bond_atom_site_label_1
_geom_bond_atom_site_label_2
_geom_bond_distance
_geom_bond_site_symmetry_2
_geom_bond_publ_flag
Co1 O2B 2.0209(15) 3_657 ?
Co1 O1A 2.0230(15) . ?
Co1 O1B 2.0429(15) . ?
Co1 N1N 2.088(2) . ?
Co1 O1H 2.2625(18) . ?
Co1 O1H 2.2837(17) 3_657 ?
O1B C14B 1.257(3) . ?
O1A C14A 1.264(3) . ?
O1H H1 0.79(4) . ?
O1H H2 0.98(4) . ?
O2A C14A 1.247(3) . ?
O2B C14B 1.260(3) . ?
O2B Co1 2.0209(15) 3_657 ?
N1N C1N 1.469(3) . ?
N2N C3N 1.457(3) . ?
N2N C2N 1.463(3) . ?
N2N C10N 1.472(3) . ?
C1N C2N 1.519(3) . ?
C1A C2A 1.502(4) . ?
C1B C2B 1.514(4) . ?
C2A C3A 1.385(4) . ?
C2A C7A 1.387(4) . ?
C2B C7B 1.382(4) . ?
C2B C3B 1.388(4) . ?
C3A C4A 1.379(4) . ?
C3B C4B 1.385(4) . ?
C3N C4N 1.505(4) . ?
C4B C5B 1.391(3) . ?
C4N C5N 1.386(4) . ?
C4N C9N 1.390(4) . ?
C4A C5A 1.399(4) . ?
C5B C6B 1.387(3) . ?
C5B C8B 1.500(3) . ?
C5A C6A 1.388(3) . ?
C5A C8A 1.484(3) . ?
C5N C6N 1.382(4) . ?
C6A C7A 1.387(4) . ?
C6B C7B 1.383(4) . ?
C6N C7N 1.370(5) . ?
C7N C8N 1.391(4) . ?
C8B C13B 1.389(3) . ?
C8B C9B 1.390(3) . ?
C8A C9A 1.399(3) . ?
C8A C13A 1.409(3) . ?
C8N C9N 1.379(4) . ?
C9A C10A 1.378(4) . ?
C9B C10B 1.381(4) . ?
C10A C11A 1.376(4) . ?
C10N C11N 1.498(4) . ?
C10B C11B 1.382(4) . ?
C11B C12B 1.389(3) . ?
C11N C12N 1.375(4) . ?
C11N C16N 1.390(4) . ?
C11A C12A 1.395(3) . ?
C12B C13B 1.405(3) . ?
C12B C15B 1.488(3) . ?
C12A C13A 1.396(3) . ?
C12A C15A 1.494(3) . ?
C12N C13N 1.389(5) . ?
C13A C14A 1.514(3) . ?
C13B C14B 1.510(3) . ?
C13N C14N 1.371(5) . ?
C14N C15N 1.379(5) . ?
C15B C16B 1.386(3) . ?
C15B C20B 1.396(3) . ?
C15A C16A 1.388(4) . ?
C15A C20A 1.388(3) . ?
C15N C16N 1.386(5) . ?
C16A C17A 1.387(4) . ?
C16B C17B 1.385(4) . ?
C17B C18B 1.385(4) . ?
C17A C18A 1.391(4) . ?
C18A C19A 1.381(4) . ?
C18A C21A 1.505(4) . ?
C18B C19B 1.383(4) . ?
C18B C21B 1.516(4) . ?
C19A C20A 1.391(3) . ?
C19B C20B 1.384(4) . ?
